data_2222454
loop_
_publ_author_name
'Sun, Yu-Hui'
'Luo, Shu-Fen'
'Zhang, Xiu-Zhi'
'Du, Zi-Yi'

_publ_section_title
;
 Dibromidobis(1,10-phenanthroline-\k^2^<i>N</i>,<i>N</i>')cadmium(II)
;
_journal_coeditor_code SJ2628
_journal_issue 7
_journal_name_full 'Acta Crystallographica Section E'
_journal_page_first m708
_journal_paper_doi 10.1107/S1600536809020352
_journal_volume 65
_journal_year 2009
_chemical_formula_iupac '[Cd Br2 (C12 H8 N2)2]'
_chemical_formula_moiety 'C24 H16 Br2 Cd N4'
_chemical_formula_sum 'C24 H16 Br2 Cd N4'
_chemical_formula_weight 632.63
_chemical_name_systematic
;
Dibromidobis(1,10-phenanthroline-\k^2^<i>N</i>,<i>N</i>')cadmium(II)
;
_space_group_IT_number 2
_symmetry_cell_setting triclinic
_symmetry_space_group_name_Hall '-P 1'
_symmetry_space_group_name_H-M 'P -1'
_atom_sites_solution_hydrogens geom
_atom_sites_solution_primary direct
_atom_sites_solution_secondary difmap
_audit_creation_method SHELXL-97
_cell_angle_alpha 78.927(2)
_cell_angle_beta 81.3030(10)
_cell_angle_gamma 70.6330(10)
_cell_formula_units_Z 2
_cell_length_a 9.3996(2)
_cell_length_b 10.1421(3)
_cell_length_c 12.8441(3)
_cell_measurement_reflns_used 15420
_cell_measurement_temperature 296(2)
_cell_measurement_theta_max 28.36
_cell_measurement_theta_min 1.62
_cell_volume 1128.58(5)
_computing_cell_refinement 'SAINT (Bruker, 2008)'
_computing_data_collection 'APEX2 (Bruker, 2008)'
_computing_data_reduction 'SAINT (Bruker, 2008)'
_computing_molecular_graphics 'SHELXTL (Sheldrick, 2008)'
_computing_publication_material 'SHELXL97 (Sheldrick, 2008)'
_computing_structure_refinement 'SHELXL97 (Sheldrick, 2008)'
_computing_structure_solution 'SHELXS97 (Sheldrick, 2008)'
_diffrn_ambient_temperature 296(2)
_diffrn_measured_fraction_theta_full 0.987
_diffrn_measured_fraction_theta_max 0.987
_diffrn_measurement_device_type 'Bruker SMART APEXII'
_diffrn_measurement_method '\f and \w'
_diffrn_radiation_monochromator graphite
_diffrn_radiation_source 'fine-focus sealed tube'
_diffrn_radiation_type MoK\a
_diffrn_radiation_wavelength 0.71073
_diffrn_reflns_av_R_equivalents 0.0261
_diffrn_reflns_av_sigmaI/netI 0.0304
_diffrn_reflns_limit_h_max 12
_diffrn_reflns_limit_h_min -12
_diffrn_reflns_limit_k_max 12
_diffrn_reflns_limit_k_min -13
_diffrn_reflns_limit_l_max 16
_diffrn_reflns_limit_l_min -17
_diffrn_reflns_number 15420
_diffrn_reflns_theta_full 28.36
_diffrn_reflns_theta_max 28.36
_diffrn_reflns_theta_min 1.62
_diffrn_standards_number 0
_exptl_absorpt_coefficient_mu 4.527
_exptl_absorpt_correction_T_max 0.762
_exptl_absorpt_correction_T_min 0.279
_exptl_absorpt_correction_type multi-scan
_exptl_absorpt_process_details '(SADABS; Bruker, 2008)'
_exptl_crystal_colour yellow
_exptl_crystal_density_diffrn 1.862
_exptl_crystal_density_method 'not measured'
_exptl_crystal_description block
_exptl_crystal_F_000 612
_exptl_crystal_size_max 0.30
_exptl_crystal_size_mid 0.28
_exptl_crystal_size_min 0.06
_refine_diff_density_max 1.047
_refine_diff_density_min -1.157
_refine_ls_extinction_method none
_refine_ls_goodness_of_fit_ref 1.027
_refine_ls_hydrogen_treatment constr
_refine_ls_matrix_type full
_refine_ls_number_parameters 280
_refine_ls_number_reflns 5656
_refine_ls_number_restraints 0
_refine_ls_restrained_S_all 1.027
_refine_ls_R_factor_all 0.0506
_refine_ls_R_factor_gt 0.0372
_refine_ls_shift/su_max 0.001
_refine_ls_shift/su_mean 0.000
_refine_ls_structure_factor_coef Fsqd
_refine_ls_weighting_details 'calc w=1/[\s^2^(Fo^2^)+(0.0576P)^2^+1.3724P] where P=(Fo^2^+2Fc^2^)/3'
_refine_ls_weighting_scheme calc
_refine_ls_wR_factor_gt 0.1014
_refine_ls_wR_factor_ref 0.1093
_reflns_number_gt 4515
_reflns_number_total 5656
_reflns_threshold_expression I>2\s(I)
_cod_data_source_file sj2628.cif
_cod_data_source_block I
_cod_database_code 2222454
_cod_database_fobs_code 2222454

loop_
_symmetry_equiv_pos_as_xyz
'x, y, z'
'-x, -y, -z'

loop_
_atom_site_type_symbol
_atom_site_label
_atom_site_fract_x
_atom_site_fract_y
_atom_site_fract_z
_atom_site_U_iso_or_equiv
_atom_site_adp_type
_atom_site_calc_flag
_atom_site_refinement_flags
_atom_site_occupancy
_atom_site_disorder_assembly
_atom_site_disorder_group
Cd Cd1 0.55044(3) 0.23874(3) 0.24464(2) 0.03912(10) Uani d . 1 . .
Br Br1 0.74883(7) 0.36969(6) 0.16057(4) 0.06865(16) Uani d . 1 . .
Br Br2 0.71950(5) -0.02183(4) 0.32529(4) 0.05049(13) Uani d . 1 . .
N N1 0.3404(4) 0.1407(3) 0.2733(3) 0.0423(7) Uani d . 1 . .
N N2 0.4886(4) 0.2069(4) 0.0812(2) 0.0430(7) Uani d . 1 . .
N N3 0.4726(4) 0.3143(4) 0.4127(3) 0.0451(8) Uani d . 1 . .
N N4 0.3237(4) 0.4503(4) 0.2368(3) 0.0492(8) Uani d . 1 . .
C C1 0.2693(5) 0.1083(5) 0.3666(4) 0.0557(11) Uani d . 1 . .
H H1A 0.3048 0.1158 0.4283 0.067 Uiso calc R 1 . .
C C2 0.1434(6) 0.0635(7) 0.3752(5) 0.0752(16) Uani d . 1 . .
H H2A 0.0963 0.0413 0.4423 0.090 Uiso calc R 1 . .
C C3 0.0887(6) 0.0519(7) 0.2884(6) 0.0803(17) Uani d . 1 . .
H H3A 0.0026 0.0240 0.2948 0.096 Uiso calc R 1 . .
C C4 0.1629(5) 0.0824(5) 0.1871(5) 0.0616(12) Uani d . 1 . .
C C5 0.1163(6) 0.0697(7) 0.0888(6) 0.0797(17) Uani d . 1 . .
H H5A 0.0316 0.0411 0.0905 0.096 Uiso calc R 1 . .
C C6 0.1928(7) 0.0986(6) -0.0054(5) 0.0750(16) Uani d . 1 . .
H H6A 0.1618 0.0864 -0.0674 0.090 Uiso calc R 1 . .
C C7 0.3194(6) 0.1471(5) -0.0124(4) 0.0545(11) Uani d . 1 . .
C C8 0.4023(7) 0.1798(5) -0.1086(4) 0.0663(14) Uani d . 1 . .
H H8A 0.3750 0.1697 -0.1725 0.080 Uiso calc R 1 . .
C C9 0.5217(8) 0.2258(6) -0.1086(4) 0.0716(15) Uani d . 1 . .
H H9A 0.5761 0.2485 -0.1724 0.086 Uiso calc R 1 . .
C C10 0.5626(6) 0.2389(5) -0.0119(3) 0.0569(11) Uani d . 1 . .
H H10A 0.6445 0.2712 -0.0126 0.068 Uiso calc R 1 . .
C C11 0.3688(5) 0.1622(4) 0.0822(3) 0.0427(9) Uani d . 1 . .
C C12 0.2892(4) 0.1273(4) 0.1839(3) 0.0436(9) Uani d . 1 . .
C C13 0.5464(6) 0.2500(5) 0.4971(3) 0.0561(11) Uani d . 1 . .
H H13A 0.6328 0.1729 0.4895 0.067 Uiso calc R 1 . .
C C14 0.5008(7) 0.2923(6) 0.5971(4) 0.0678(14) Uani d . 1 . .
H H14A 0.5570 0.2452 0.6544 0.081 Uiso calc R 1 . .
C C15 0.3737(8) 0.4027(6) 0.6098(4) 0.0707(15) Uani d . 1 . .
H H15A 0.3421 0.4321 0.6761 0.085 Uiso calc R 1 . .
C C16 0.2903(6) 0.4723(5) 0.5235(4) 0.0593(12) Uani d . 1 . .
C C17 0.1551(8) 0.5900(6) 0.5292(5) 0.0803(18) Uani d . 1 . .
H H17A 0.1201 0.6239 0.5937 0.096 Uiso calc R 1 . .
C C18 0.0766(8) 0.6533(7) 0.4438(5) 0.0835(18) Uani d . 1 . .
H H18A -0.0132 0.7272 0.4511 0.100 Uiso calc R 1 . .
C C19 0.1298(6) 0.6082(5) 0.3421(4) 0.0666(14) Uani d . 1 . .
C C20 0.0546(7) 0.6714(7) 0.2503(5) 0.089(2) Uani d . 1 . .
H H20A -0.0360 0.7451 0.2543 0.106 Uiso calc R 1 . .
C C21 0.1138(8) 0.6255(7) 0.1547(5) 0.090(2) Uani d . 1 . .
H H21A 0.0651 0.6681 0.0933 0.108 Uiso calc R 1 . .
C C22 0.2493(6) 0.5126(5) 0.1514(4) 0.0639(13) Uani d . 1 . .
H H22A 0.2886 0.4801 0.0868 0.077 Uiso calc R 1 . .
C C23 0.2659(5) 0.4952(4) 0.3313(4) 0.0505(10) Uani d . 1 . .
C C24 0.3446(5) 0.4250(4) 0.4241(3) 0.0467(9) Uani d . 1 . .

loop_
_atom_site_aniso_label
_atom_site_aniso_U_11
_atom_site_aniso_U_22
_atom_site_aniso_U_33
_atom_site_aniso_U_12
_atom_site_aniso_U_13
_atom_site_aniso_U_23
Cd1 0.04326(16) 0.04325(16) 0.03189(14) -0.01209(11) -0.00285(10) -0.01124(11)
Br1 0.0775(4) 0.0791(4) 0.0600(3) -0.0404(3) 0.0076(3) -0.0180(3)
Br2 0.0427(2) 0.0468(2) 0.0585(3) -0.00646(17) -0.00875(18) -0.01007(19)
N1 0.0415(17) 0.0412(17) 0.0432(17) -0.0114(13) -0.0039(13) -0.0065(14)
N2 0.0506(19) 0.0442(18) 0.0348(16) -0.0137(15) -0.0054(14) -0.0081(13)
N3 0.059(2) 0.0428(17) 0.0360(16) -0.0165(15) -0.0029(14) -0.0122(14)
N4 0.060(2) 0.0411(18) 0.0392(17) -0.0078(16) -0.0006(15) -0.0049(14)
C1 0.055(3) 0.060(3) 0.051(2) -0.020(2) 0.005(2) -0.010(2)
C2 0.055(3) 0.089(4) 0.082(4) -0.033(3) 0.021(3) -0.016(3)
C3 0.044(3) 0.100(4) 0.106(5) -0.036(3) 0.004(3) -0.024(4)
C4 0.040(2) 0.066(3) 0.084(3) -0.015(2) -0.011(2) -0.021(3)
C5 0.054(3) 0.094(4) 0.107(5) -0.027(3) -0.034(3) -0.023(4)
C6 0.070(3) 0.079(4) 0.084(4) -0.012(3) -0.040(3) -0.027(3)
C7 0.069(3) 0.046(2) 0.051(2) -0.011(2) -0.027(2) -0.0098(19)
C8 0.094(4) 0.058(3) 0.046(2) -0.011(3) -0.031(3) -0.011(2)
C9 0.110(5) 0.073(3) 0.035(2) -0.033(3) -0.007(2) -0.010(2)
C10 0.074(3) 0.065(3) 0.035(2) -0.028(2) -0.001(2) -0.0093(19)
C11 0.045(2) 0.0382(19) 0.0409(19) -0.0033(16) -0.0134(16) -0.0078(16)
C12 0.0322(18) 0.042(2) 0.055(2) -0.0053(15) -0.0084(16) -0.0110(17)
C13 0.076(3) 0.055(3) 0.042(2) -0.021(2) -0.012(2) -0.0130(19)
C14 0.102(4) 0.070(3) 0.041(2) -0.035(3) -0.012(2) -0.012(2)
C15 0.113(5) 0.072(3) 0.040(2) -0.048(3) 0.016(3) -0.024(2)
C16 0.081(3) 0.052(3) 0.050(2) -0.028(2) 0.015(2) -0.022(2)
C17 0.098(4) 0.070(3) 0.068(4) -0.021(3) 0.029(3) -0.038(3)
C18 0.082(4) 0.073(4) 0.082(4) -0.002(3) 0.017(3) -0.037(3)
C19 0.066(3) 0.050(3) 0.069(3) -0.002(2) 0.007(2) -0.014(2)
C20 0.075(4) 0.068(4) 0.089(4) 0.017(3) -0.004(3) -0.009(3)
C21 0.089(4) 0.071(4) 0.074(4) 0.023(3) -0.019(3) -0.005(3)
C22 0.067(3) 0.058(3) 0.051(3) 0.000(2) -0.007(2) -0.005(2)
C23 0.058(2) 0.037(2) 0.052(2) -0.0112(18) 0.0064(19) -0.0112(17)
C24 0.063(3) 0.0366(19) 0.042(2) -0.0199(18) 0.0084(18) -0.0128(16)

loop_
_atom_type_symbol
_atom_type_description
_atom_type_scat_dispersion_real
_atom_type_scat_dispersion_imag
_atom_type_scat_source
C C 0.0033 0.0016 'International Tables Vol C Tables 4.2.6.8 and 6.1.1.4'
H H 0.0000 0.0000 'International Tables Vol C Tables 4.2.6.8 and 6.1.1.4'
N N 0.0061 0.0033 'International Tables Vol C Tables 4.2.6.8 and 6.1.1.4'
Cd Cd -0.8075 1.2024 'International Tables Vol C Tables 4.2.6.8 and 6.1.1.4'
Br Br -0.2901 2.4595 'International Tables Vol C Tables 4.2.6.8 and 6.1.1.4'

loop_
_geom_angle_atom_site_label_1
_geom_angle_atom_site_label_2
_geom_angle_atom_site_label_3
_geom_angle_site_symmetry_1
_geom_angle_site_symmetry_3
_geom_angle
_geom_angle_publ_flag
N3 Cd1 N2 . . 149.72(12) yes
N3 Cd1 N1 . . 88.27(12) yes
N2 Cd1 N1 . . 69.02(12) yes
N3 Cd1 N4 . . 68.75(12) yes
N2 Cd1 N4 . . 86.08(12) yes
N1 Cd1 N4 . . 76.42(12) yes
N3 Cd1 Br1 . . 103.12(9) yes
N2 Cd1 Br1 . . 96.15(9) yes
N1 Cd1 Br1 . . 163.88(8) yes
N4 Cd1 Br1 . . 96.90(9) yes
N3 Cd1 Br2 . . 94.02(9) yes
N2 Cd1 Br2 . . 103.63(8) yes
N1 Cd1 Br2 . . 85.87(8) yes
N4 Cd1 Br2 . . 155.34(9) yes
Br1 Cd1 Br2 . . 104.380(19) yes
C1 N1 C12 . . 118.6(4) ?
C1 N1 Cd1 . . 125.6(3) ?
C12 N1 Cd1 . . 115.7(3) ?
C10 N2 C11 . . 118.8(4) ?
C10 N2 Cd1 . . 122.5(3) ?
C11 N2 Cd1 . . 118.6(2) ?
C13 N3 C24 . . 118.6(4) ?
C13 N3 Cd1 . . 122.3(3) ?
C24 N3 Cd1 . . 119.1(3) ?
C22 N4 C23 . . 119.0(4) ?
C22 N4 Cd1 . . 125.6(3) ?
C23 N4 Cd1 . . 115.0(3) ?
N1 C1 C2 . . 121.9(5) ?
N1 C1 H1A . . 119.0 ?
C2 C1 H1A . . 119.0 ?
C3 C2 C1 . . 120.8(5) ?
C3 C2 H2A . . 119.6 ?
C1 C2 H2A . . 119.6 ?
C2 C3 C4 . . 119.3(5) ?
C2 C3 H3A . . 120.3 ?
C4 C3 H3A . . 120.3 ?
C12 C4 C3 . . 117.0(5) ?
C12 C4 C5 . . 119.0(5) ?
C3 C4 C5 . . 124.0(5) ?
C6 C5 C4 . . 121.3(5) ?
C6 C5 H5A . . 119.4 ?
C4 C5 H5A . . 119.4 ?
C5 C6 C7 . . 121.5(5) ?
C5 C6 H6A . . 119.3 ?
C7 C6 H6A . . 119.3 ?
C8 C7 C11 . . 117.0(5) ?
C8 C7 C6 . . 123.8(5) ?
C11 C7 C6 . . 119.3(5) ?
C9 C8 C7 . . 120.2(4) ?
C9 C8 H8A . . 119.9 ?
C7 C8 H8A . . 119.9 ?
C8 C9 C10 . . 119.4(5) ?
C8 C9 H9A . . 120.3 ?
C10 C9 H9A . . 120.3 ?
N2 C10 C9 . . 122.4(5) ?
N2 C10 H10A . . 118.8 ?
C9 C10 H10A . . 118.8 ?
N2 C11 C7 . . 122.3(4) ?
N2 C11 C12 . . 118.4(3) ?
C7 C11 C12 . . 119.3(4) ?
N1 C12 C4 . . 122.3(4) ?
N1 C12 C11 . . 118.1(4) ?
C4 C12 C11 . . 119.6(4) ?
N3 C13 C14 . . 123.0(5) ?
N3 C13 H13A . . 118.5 ?
C14 C13 H13A . . 118.5 ?
C15 C14 C13 . . 119.2(5) ?
C15 C14 H14A . . 120.4 ?
C13 C14 H14A . . 120.4 ?
C14 C15 C16 . . 120.0(4) ?
C14 C15 H15A . . 120.0 ?
C16 C15 H15A . . 120.0 ?
C15 C16 C24 . . 117.7(5) ?
C15 C16 C17 . . 123.9(5) ?
C24 C16 C17 . . 118.3(5) ?
C18 C17 C16 . . 122.0(5) ?
C18 C17 H17A . . 119.0 ?
C16 C17 H17A . . 119.0 ?
C17 C18 C19 . . 120.7(5) ?
C17 C18 H18A . . 119.6 ?
C19 C18 H18A . . 119.6 ?
C20 C19 C23 . . 117.2(5) ?
C20 C19 C18 . . 123.3(5) ?
C23 C19 C18 . . 119.5(5) ?
C21 C20 C19 . . 120.3(5) ?
C21 C20 H20A . . 119.8 ?
C19 C20 H20A . . 119.8 ?
C20 C21 C22 . . 118.6(5) ?
C20 C21 H21A . . 120.7 ?
C22 C21 H21A . . 120.7 ?
N4 C22 C21 . . 122.6(5) ?
N4 C22 H22A . . 118.7 ?
C21 C22 H22A . . 118.7 ?
N4 C23 C19 . . 122.2(4) ?
N4 C23 C24 . . 118.9(4) ?
C19 C23 C24 . . 119.0(4) ?
N3 C24 C16 . . 121.5(4) ?
N3 C24 C23 . . 118.1(3) ?
C16 C24 C23 . . 120.4(4) ?

loop_
_geom_bond_atom_site_label_1
_geom_bond_atom_site_label_2
_geom_bond_site_symmetry_2
_geom_bond_distance
_geom_bond_publ_flag
Cd1 N3 . 2.359(3) yes
Cd1 N2 . 2.367(3) yes
Cd1 N1 . 2.442(3) yes
Cd1 N4 . 2.471(3) yes
Cd1 Br1 . 2.6249(6) yes
Cd1 Br2 . 2.6913(5) yes
N1 C1 . 1.319(5) ?
N1 C12 . 1.356(5) ?
N2 C10 . 1.329(5) ?
N2 C11 . 1.344(5) ?
N3 C13 . 1.318(6) ?
N3 C24 . 1.358(5) ?
N4 C22 . 1.328(6) ?
N4 C23 . 1.351(5) ?
C1 C2 . 1.384(7) ?
C1 H1A . 0.9300 ?
C2 C3 . 1.336(9) ?
C2 H2A . 0.9300 ?
C3 C4 . 1.410(8) ?
C3 H3A . 0.9300 ?
C4 C12 . 1.399(6) ?
C4 C5 . 1.438(8) ?
C5 C6 . 1.344(9) ?
C5 H5A . 0.9300 ?
C6 C7 . 1.417(8) ?
C6 H6A . 0.9300 ?
C7 C8 . 1.402(8) ?
C7 C11 . 1.415(5) ?
C8 C9 . 1.350(9) ?
C8 H8A . 0.9300 ?
C9 C10 . 1.396(6) ?
C9 H9A . 0.9300 ?
C10 H10A . 0.9300 ?
C11 C12 . 1.448(6) ?
C13 C14 . 1.393(6) ?
C13 H13A . 0.9300 ?
C14 C15 . 1.354(8) ?
C14 H14A . 0.9300 ?
C15 C16 . 1.391(8) ?
C15 H15A . 0.9300 ?
C16 C24 . 1.413(6) ?
C16 C17 . 1.430(8) ?
C17 C18 . 1.350(9) ?
C17 H17A . 0.9300 ?
C18 C19 . 1.430(7) ?
C18 H18A . 0.9300 ?
C19 C20 . 1.401(8) ?
C19 C23 . 1.416(6) ?
C20 C21 . 1.370(8) ?
C20 H20A . 0.9300 ?
C21 C22 . 1.404(7) ?
C21 H21A . 0.9300 ?
C22 H22A . 0.9300 ?
C23 C24 . 1.437(6) ?

loop_
_geom_hbond_atom_site_label_D
_geom_hbond_atom_site_label_H
_geom_hbond_atom_site_label_A
_geom_hbond_site_symmetry_A
_geom_hbond_distance_DH
_geom_hbond_distance_HA
_geom_hbond_distance_DA
_geom_hbond_angle_DHA
C3 H3A Br2 1_455 0.93 2.81 3.731(5) 171.4
C20 H20A Br2 1_465 0.93 2.88 3.776(5) 162.3
